data_2019619
loop_
_publ_author_name
'Li, Xiaozhou'
'Bond, Andrew D.'
'Johansson, Kristoffer E.'
'Van de Streek, Jacco'

_publ_section_title
;
 Distinguishing tautomerism in the crystal structure of
 (<i>Z</i>)-<i>N</i>-(5-ethyl-2,3-dihydro-1,3,4-thiadiazol-2-ylidene)-4-methylbenzenesulfonamide
 using DFT-D calculations and ^13^C solid-state NMR
;
_journal_coeditor_code FA3347
_journal_issue 8
_journal_name_full 'Acta Crystallographica Section C'
_journal_page_first
;
;
_journal_paper_doi 10.1107/S2053229614015356
_journal_volume 70
_journal_year 2014
_chemical_formula_iupac 'C11 H13 N3 O2 S2'
_chemical_formula_moiety 'C11 H13 N3 O2 S2'
_chemical_formula_sum 'C11 H13 N3 O2 S2'
_chemical_formula_weight 283.36
_chemical_name_systematic (<i>Z</i>)-<i>N</i>-(5-ethyl-2,3-dihydro-1,3,4-thiadiazol-2-ylidene)-4-methylbenzenesulfonamide
_space_group_crystal_system orthorhombic
_space_group_IT_number 61
_space_group_name_Hall '-P 2ac 2ab'
_space_group_name_H-M_alt 'P b c a'
_symmetry_space_group_name_Hall '-P 2ac 2ab'
_symmetry_space_group_name_H-M 'P b c a'
_cell_angle_alpha 90
_cell_angle_beta 90
_cell_angle_gamma 90
_cell_formula_units_Z 8
_cell_length_a 8.53937(13)
_cell_length_b 15.0206(2)
_cell_length_c 21.3960(3)
_cell_measurement_temperature 298
_cell_volume 2744.39(7)
_computing_cell_refinement 'TOPAS Academic (Coelho, 2012)'
_computing_molecular_graphics 'Mercury (Macrae <i>et al.</i>, 2008)'
_computing_structure_refinement 'TOPAS Academic'
_diffrn_ambient_temperature 298
_diffrn_measurement_device_type 'Bruker D8 Advance'
_diffrn_radiation_monochromator Ge(111)
_diffrn_radiation_type 'Cu K\a~1~'
_diffrn_radiation_wavelength 1.54056
_exptl_absorpt_coefficient_mu 3.517
_exptl_crystal_density_diffrn 1.372
_exptl_crystal_F_000 1184
_pd_calc_method 'Rietveld Refinement'
_pd_char_colour white
_pd_char_particle_morphology powder
_pd_meas_2theta_range_inc 0.005
_pd_meas_2theta_range_max 50.028
_pd_meas_2theta_range_min 3.543
_pd_meas_number_of_points 9298
_pd_meas_scan_method cont
_pd_proc_2theta_range_inc 0.005
_pd_proc_2theta_range_max 50.028
_pd_proc_2theta_range_min 3.543
_pd_proc_info_excluded_regions none
_pd_proc_ls_background_function 'Chebyshev function with 20 terms'
_pd_proc_ls_pref_orient_corr
;
TOPAS Academic, based on March (1932). Z. Krist., 81, 285-297.
Lattice direction: [1 0 0]
Refined parameter: 1.074(2)
;
_pd_proc_ls_prof_R_factor 0.058
_pd_proc_ls_prof_wR_expected 0.053
_pd_proc_ls_prof_wR_factor 0.081
_pd_proc_wavelength 1.54056
_pd_spec_mounting 'Bruker sample cup'
_pd_spec_mount_mode reflection
_pd_spec_shape flat_sheet
_pd_spec_size_axial 25
_pd_spec_size_thick 1
_refine_diff_density_max 0.43
_refine_diff_density_min -0.73
_refine_ls_extinction_method none
_refine_ls_goodness_of_fit_all 1.53
_refine_ls_hydrogen_treatment noref
_refine_ls_matrix_type fullcycle
_refine_ls_number_constraints 0
_refine_ls_number_parameters 127
_refine_ls_number_restraints 88
_refine_ls_R_factor_all 0.033
_refine_ls_shift/su_max 0.001
_refine_ls_weighting_scheme sigma
_cod_data_source_file fa3347sup1.cif
_cod_data_source_block I
_cod_database_code 2019619
_cod_database_fobs_code 2019619

loop_
_space_group_symop_operation_xyz
'x, y, z '
'-x, y+1/2, -z+1/2 '
'-x+1/2, -y, z+1/2 '
'-x+1/2, y+1/2, z '
'x, -y+1/2, z+1/2 '
'-x, -y, -z '
'x+1/2, -y+1/2, -z '
'x+1/2, y, -z+1/2 '

loop_
_atom_site_type_symbol
_atom_site_label
_atom_site_fract_x
_atom_site_fract_y
_atom_site_fract_z
_atom_site_U_iso_or_equiv
_atom_site_occupancy
_atom_site_symmetry_multiplicity
S S1 -0.1530(2) 0.02880(13) 0.12563(9) 0.0430(10) 1 8
S S2 0.0625(2) -0.15088(14) 0.14306(10) 0.0430(10) 1 8
O O1 -0.3100(4) 0.0377(3) 0.15036(19) 0.0620(10) 1 8
O O2 -0.1267(5) -0.0356(3) 0.07590(19) 0.0620(10) 1 8
N N1 -0.0358(4) 0.0195(2) 0.18291(16) 0.0620(10) 1 8
N N2 0.1307(3) -0.06663(16) 0.24090(12) 0.0620(10) 1 8
N N3 0.2110(4) -0.1447(2) 0.24650(14) 0.0620(10) 1 8
C C1 0.1490(2) -0.35660(15) 0.17334(10) 0.0620(10) 1 8
C C2 0.2613(2) -0.28415(15) 0.19174(11) 0.0620(10) 1 8
C C3 0.1868(4) -0.19578(18) 0.19906(13) 0.0620(10) 1 8
C C4 0.0437(4) -0.05428(17) 0.18967(13) 0.0620(10) 1 8
C C5 -0.0942(4) 0.13235(16) 0.09665(13) 0.0620(10) 1 8
C C6 0.0064(4) 0.13478(15) 0.04532(13) 0.0620(10) 1 8
C C7 0.0519(4) 0.21641(15) 0.02188(13) 0.0620(10) 1 8
C C8 -0.0048(4) 0.29525(16) 0.04904(13) 0.0620(10) 1 8
C C9 -0.1049(4) 0.29113(16) 0.10109(13) 0.0620(10) 1 8
C C10 -0.1497(4) 0.20908(15) 0.12543(12) 0.0620(10) 1 8
C C11 0.0454(3) 0.38382(16) 0.02483(10) 0.0620(10) 1 8
H H1N 0.14045 -0.02117 0.27749 0.0740(10) 1 8
H H1A 0.09465 -0.34340 0.12765 0.0740(10) 1 8
H H1B 0.21072 -0.42052 0.16963 0.0740(10) 1 8
H H1C 0.05468 -0.36485 0.20778 0.0740(10) 1 8
H H2A 0.35467 -0.27856 0.15640 0.0740(10) 1 8
H H2B 0.32000 -0.29964 0.23621 0.0740(10) 1 8
H H6A 0.04636 0.07341 0.02364 0.0740(10) 1 8
H H7A 0.13121 0.21970 -0.01807 0.0740(10) 1 8
H H9A -0.14818 0.35248 0.12199 0.0740(10) 1 8
H H10A -0.22825 0.20536 0.16543 0.0740(10) 1 8
H H11A 0.17083 0.39529 0.03395 0.0740(10) 1 8
H H11B 0.03069 0.38842 -0.02622 0.0740(10) 1 8
H H11C -0.02102 0.43816 0.04659 0.0740(10) 1 8

loop_
_atom_type_symbol
_atom_type_description
_atom_type_scat_dispersion_real
_atom_type_scat_dispersion_imag
_atom_type_scat_source
S S 0.3331 0.5567 'International Tables for Crystallography, Vol. C'
O O 0.0492 0.0322 'International Tables for Crystallography, Vol. C'
N N 0.0311 0.0180 'International Tables for Crystallography, Vol. C'
C C 0.0181 0.0091 'International Tables for Crystallography, Vol. C'
H H 0.0000 0.0000 'International Tables for Crystallography, Vol. C'

loop_
_geom_angle_atom_site_label_1
_geom_angle_atom_site_label_2
_geom_angle_atom_site_label_3
_geom_angle
_geom_angle_publ_flag
N1 S1 O1 108.0(2) no
N1 S1 O2 114.1(2) no
N1 S1 C5 99.83(18) no
O1 S1 O2 118.2(3) no
O1 S1 C5 108.3(2) no
O2 S1 C5 106.7(2) no
S1 N1 C4 119.1(3) no
S1 C5 C10 118.9(2) no
S1 C5 C6 118.7(2) no
C10 C5 C6 122.5(2) no
N1 C4 N2 119.8(3) no
N1 C4 S2 132.9(3) no
N2 C4 S2 107.3(2) no
C5 C10 C9 118.3(3) no
C5 C10 H10A 121.0 no
C9 C10 H10A 120.6 no
C5 C6 C7 118.9(2) no
C5 C6 H6A 120.5 no
C7 C6 H6A 120.7 no
C4 N2 N3 118.1(2) no
C4 N2 H1N 124.7 no
N3 N2 H1N 117.2 no
C4 S2 C3 89.15(16) no
C10 C9 C8 120.2(2) no
C10 C9 H9A 120.2 no
C8 C9 H9A 119.7 no
C6 C7 C8 120.1(3) no
C6 C7 H7A 120.0 no
C8 C7 H7A 120.0 no
N2 N3 C3 111.2(3) no
S2 C3 N3 114.2(2) no
S2 C3 C2 122.5(2) no
N3 C3 C2 123.3(3) no
C9 C8 C7 120.0(2) no
C9 C8 C11 119.3(2) no
C7 C8 C11 120.6(2) no
C3 C2 C1 113.8(2) no
C3 C2 H2A 108.4 no
C3 C2 H2B 107.1 no
C1 C2 H2A 109.7 no
C1 C2 H2B 111.4 no
H2A C2 H2B 106.3 no
C8 C11 H11A 110.9 no
C8 C11 H11B 111.6 no
C8 C11 H11C 111.6 no
H11A C11 H11B 106.1 no
H11A C11 H11C 108.1 no
H11B C11 H11C 108.4 no
C2 C1 H1A 111.8 no
C2 C1 H1B 110.2 no
C2 C1 H1C 112.0 no
H1A C1 H1B 107.2 no
H1A C1 H1C 107.9 no
H1B C1 H1C 107.6 no

loop_
_geom_bond_atom_site_label_1
_geom_bond_atom_site_label_2
_geom_bond_distance
_geom_bond_publ_flag
S1 N1 1.589(4) no
S1 O1 1.448(4) no
S1 O2 1.455(4) no
S1 C5 1.748(3) no
S2 C3 1.737(4) no
N1 C4 1.308(4) no
N2 N3 1.363(4) no
N2 H1N 1.04 no
N3 C3 1.289(4) no
C1 H1A 1.10 no
C1 H1B 1.10 no
C1 H1C 1.10 no
C2 C1 1.503(3) no
C2 H2A 1.10 no
C2 H2B 1.10 no
C3 C2 1.480(4) no
C4 N2 1.337(4) no
C4 S2 1.768(3) no
C5 C10 1.390(4) no
C5 C6 1.395(4) no
C6 C7 1.380(3) no
C6 H6A 1.09 no
C7 C8 1.405(4) no
C7 H7A 1.09 no
C8 C11 1.491(3) no
C9 C8 1.405(4) no
C9 H9A 1.09 no
C10 C9 1.392(3) no
C10 H10A 1.09 no
C11 H11A 1.10 no
C11 H11B 1.10 no
C11 H11C 1.10 no
